data_2234974
loop_
_publ_author_name
'Palaniappan, Annamalai'
'Arulmozhivarman, Arumugam'
'Ramachandran, Rajamanickam'
'Srinivasan, Subramanian'
'Senthan, Sivakolunthu'

_publ_section_title
;
 (<i>E</i>)-3-(4-Methylphenyl)-1-(1,3-thiazol-2-yl)prop-2-en-1-one
;
_journal_coeditor_code EZ2285
_journal_issue 6
_journal_name_full 'Acta Crystallographica Section E'
_journal_page_first o1875
_journal_paper_doi 10.1107/S1600536812019575
_journal_volume 68
_journal_year 2012
_chemical_formula_iupac 'C13 H11 N O S'
_chemical_formula_moiety 'C13 H11 N O S'
_chemical_formula_sum 'C13 H11 N O S'
_chemical_formula_weight 229.29
_chemical_name_systematic
;
(<i>E</i>)-3-(4-Methylphenyl)-1-(1,3-thiazol-2-yl)prop-2-en-1-one
;
_space_group_IT_number 14
_symmetry_cell_setting monoclinic
_symmetry_space_group_name_Hall '-P 2ybc'
_symmetry_space_group_name_H-M 'P 1 21/c 1'
_atom_sites_solution_hydrogens geom
_atom_sites_solution_primary direct
_atom_sites_solution_secondary difmap
_audit_creation_method SHELXL-97
_cell_angle_alpha 90.00
_cell_angle_beta 102.061(4)
_cell_angle_gamma 90.00
_cell_formula_units_Z 4
_cell_length_a 13.9486(9)
_cell_length_b 11.1773(8)
_cell_length_c 7.4579(5)
_cell_measurement_temperature 293(2)
_cell_volume 1137.08(13)
_computing_cell_refinement 'APEX2 and SAINT-Plus (Bruker, 2004)'
_computing_data_collection 'APEX2 (Bruker, 2004)'
_computing_data_reduction 'SAINT-Plus and XPREP (Bruker, 2004)'
_computing_molecular_graphics 'ORTEP-3 for Windows (Farrugia, 1997)'
_computing_publication_material 'WinGX (Farrugia, 1999)'
_computing_structure_refinement 'SHELXL97 (Sheldrick, 2008)'
_computing_structure_solution 'SIR92 (Altomare <i>et al.</i>, 1993)'
_diffrn_ambient_temperature 293(2)
_diffrn_measured_fraction_theta_full 0.999
_diffrn_measured_fraction_theta_max 0.999
_diffrn_measurement_device_type 'Bruker Kappa APEXII CCD'
_diffrn_measurement_method '\w and \f scan'
_diffrn_radiation_monochromator graphite
_diffrn_radiation_source 'fine-focus sealed tube'
_diffrn_radiation_type MoK\a
_diffrn_radiation_wavelength 0.71073
_diffrn_reflns_av_R_equivalents 0.0270
_diffrn_reflns_av_sigmaI/netI 0.0238
_diffrn_reflns_limit_h_max 17
_diffrn_reflns_limit_h_min -18
_diffrn_reflns_limit_k_max 14
_diffrn_reflns_limit_k_min -11
_diffrn_reflns_limit_l_max 9
_diffrn_reflns_limit_l_min -9
_diffrn_reflns_number 10320
_diffrn_reflns_theta_full 28.26
_diffrn_reflns_theta_max 28.26
_diffrn_reflns_theta_min 1.49
_exptl_absorpt_coefficient_mu 0.260
_exptl_absorpt_correction_T_max 0.949
_exptl_absorpt_correction_T_min 0.949
_exptl_absorpt_correction_type multi-scan
_exptl_absorpt_process_details '(SADABS; Bruker, 1999)'
_exptl_crystal_colour colorless
_exptl_crystal_density_diffrn 1.339
_exptl_crystal_density_method 'not measured'
_exptl_crystal_description prism
_exptl_crystal_F_000 480
_exptl_crystal_size_max 0.20
_exptl_crystal_size_mid 0.20
_exptl_crystal_size_min 0.20
_refine_diff_density_max 0.233
_refine_diff_density_min -0.240
_refine_ls_extinction_method none
_refine_ls_goodness_of_fit_ref 1.046
_refine_ls_hydrogen_treatment mixed
_refine_ls_matrix_type full
_refine_ls_number_parameters 153
_refine_ls_number_reflns 2808
_refine_ls_number_restraints 0
_refine_ls_restrained_S_all 1.046
_refine_ls_R_factor_all 0.0574
_refine_ls_R_factor_gt 0.0395
_refine_ls_shift/su_max 0.001
_refine_ls_shift/su_mean 0.000
_refine_ls_structure_factor_coef Fsqd
_refine_ls_weighting_details 'calc w=1/[\s^2^(Fo^2^)+(0.0598P)^2^+0.1832P] where P=(Fo^2^+2Fc^2^)/3'
_refine_ls_weighting_scheme calc
_refine_ls_wR_factor_gt 0.1067
_refine_ls_wR_factor_ref 0.1184
_reflns_number_gt 2070
_reflns_number_total 2808
_reflns_threshold_expression I>2sigma(I)
_cod_data_source_file ez2285.cif
_cod_data_source_block I
_cod_original_sg_symbol_H-M 'P 21/c'
_cod_database_code 2234974
_cod_database_fobs_code 2234974

loop_
_symmetry_equiv_pos_as_xyz
'x, y, z'
'-x, y+1/2, -z+1/2'
'-x, -y, -z'
'x, -y-1/2, z-1/2'

loop_
_atom_site_type_symbol
_atom_site_label
_atom_site_fract_x
_atom_site_fract_y
_atom_site_fract_z
_atom_site_U_iso_or_equiv
_atom_site_adp_type
_atom_site_calc_flag
_atom_site_refinement_flags
_atom_site_occupancy
_atom_site_symmetry_multiplicity
S S1 0.98502(3) 0.17057(5) 1.16674(6) 0.05963(18) Uani d . 1 1
O O1 0.82353(10) -0.00430(12) 1.0300(2) 0.0721(4) Uani d . 1 1
N N1 0.84607(10) 0.31056(13) 1.0198(2) 0.0540(4) Uani d . 1 1
C C1 0.53219(10) 0.08303(13) 0.72422(19) 0.0380(3) Uani d . 1 1
C C7 0.62986(11) 0.05556(15) 0.8309(2) 0.0425(3) Uani d . 1 1
C C4 0.34124(11) 0.13769(15) 0.5336(2) 0.0451(4) Uani d . 1 1
C C10 0.86817(11) 0.19796(15) 1.0453(2) 0.0440(4) Uani d . 1 1
C C2 0.51393(11) 0.18190(13) 0.6090(2) 0.0420(3) Uani d . 1 1
H H2 0.5657 0.2309 0.5948 0.050 Uiso calc R 1 1
C C8 0.70403(11) 0.13124(16) 0.8719(2) 0.0471(4) Uani d . 1 1
C C3 0.42049(11) 0.20835(15) 0.5155(2) 0.0458(4) Uani d . 1 1
H H3 0.4102 0.2748 0.4388 0.055 Uiso calc R 1 1
C C6 0.45308(11) 0.01025(14) 0.7382(2) 0.0451(4) Uani d . 1 1
H H6 0.4635 -0.0578 0.8113 0.054 Uiso calc R 1 1
C C9 0.79948(11) 0.09785(15) 0.9842(2) 0.0476(4) Uani d . 1 1
C C5 0.35920(12) 0.03767(15) 0.6448(2) 0.0497(4) Uani d . 1 1
H H5 0.3074 -0.0119 0.6570 0.060 Uiso calc R 1 1
C C13 0.23967(13) 0.16866(19) 0.4303(3) 0.0681(5) Uani d . 1 1
H H4C 0.2421 0.2405 0.3608 0.102 Uiso calc R 1 1
H H4A 0.1977 0.1809 0.5156 0.102 Uiso calc R 1 1
H H4B 0.2145 0.1043 0.3487 0.102 Uiso calc R 1 1
C C12 0.92396(14) 0.37879(19) 1.1005(3) 0.0646(5) Uani d . 1 1
H H12 0.9216 0.4619 1.0966 0.078 Uiso calc R 1 1
C C11 1.00462(14) 0.31959(19) 1.1861(3) 0.0622(5) Uani d . 1 1
H H11 1.0625 0.3554 1.2469 0.075 Uiso calc R 1 1
H H7 0.6378(13) -0.0218(18) 0.877(2) 0.059(5) Uiso d . 1 1
H H8 0.6995(14) 0.2095(18) 0.835(3) 0.066(6) Uiso d . 1 1

loop_
_atom_site_aniso_label
_atom_site_aniso_U_11
_atom_site_aniso_U_22
_atom_site_aniso_U_33
_atom_site_aniso_U_12
_atom_site_aniso_U_13
_atom_site_aniso_U_23
S1 0.0395(2) 0.0771(4) 0.0562(3) 0.0054(2) -0.00395(18) 0.0080(2)
O1 0.0545(7) 0.0519(8) 0.1003(11) 0.0082(6) -0.0058(7) 0.0108(7)
N1 0.0422(7) 0.0531(9) 0.0628(9) 0.0023(6) 0.0019(6) -0.0033(7)
C1 0.0372(7) 0.0350(7) 0.0417(7) 0.0004(6) 0.0080(6) -0.0042(6)
C7 0.0412(8) 0.0394(8) 0.0465(8) 0.0040(6) 0.0079(6) -0.0002(7)
C4 0.0383(7) 0.0472(9) 0.0476(8) 0.0011(6) 0.0040(6) -0.0089(7)
C10 0.0333(7) 0.0566(9) 0.0405(8) 0.0055(7) 0.0041(6) 0.0014(7)
C2 0.0389(7) 0.0395(8) 0.0477(8) -0.0048(6) 0.0096(6) 0.0008(6)
C8 0.0390(8) 0.0444(9) 0.0544(9) 0.0022(7) 0.0017(7) 0.0025(7)
C3 0.0469(8) 0.0420(8) 0.0465(8) 0.0026(7) 0.0046(6) 0.0035(7)
C6 0.0478(8) 0.0341(8) 0.0526(9) -0.0041(6) 0.0083(7) 0.0028(7)
C9 0.0378(7) 0.0517(10) 0.0519(9) 0.0049(7) 0.0059(6) 0.0019(7)
C5 0.0410(8) 0.0459(9) 0.0619(10) -0.0110(7) 0.0099(7) -0.0046(7)
C13 0.0425(9) 0.0759(13) 0.0777(13) 0.0042(9) -0.0063(9) -0.0058(10)
C12 0.0560(10) 0.0618(12) 0.0722(12) -0.0096(9) 0.0047(9) -0.0107(10)
C11 0.0466(9) 0.0835(14) 0.0530(10) -0.0139(9) 0.0025(8) -0.0082(9)

loop_
_atom_type_symbol
_atom_type_description
_atom_type_scat_dispersion_real
_atom_type_scat_dispersion_imag
_atom_type_scat_source
C C 0.0033 0.0016 'International Tables Vol C Tables 4.2.6.8 and 6.1.1.4'
H H 0.0000 0.0000 'International Tables Vol C Tables 4.2.6.8 and 6.1.1.4'
N N 0.0061 0.0033 'International Tables Vol C Tables 4.2.6.8 and 6.1.1.4'
O O 0.0106 0.0060 'International Tables Vol C Tables 4.2.6.8 and 6.1.1.4'
S S 0.1246 0.1234 'International Tables Vol C Tables 4.2.6.8 and 6.1.1.4'

loop_
_geom_angle_atom_site_label_1
_geom_angle_atom_site_label_2
_geom_angle_atom_site_label_3
_geom_angle
C11 S1 C10 89.32(9)
C10 N1 C12 109.56(16)
C2 C1 C6 117.70(13)
C2 C1 C7 122.26(13)
C6 C1 C7 120.03(14)
C8 C7 C1 126.00(15)
C8 C7 H7 118.9(11)
C1 C7 H7 115.1(11)
C5 C4 C3 118.03(14)
C5 C4 C13 121.73(16)
C3 C4 C13 120.21(16)
N1 C10 C9 124.58(14)
N1 C10 S1 114.79(12)
C9 C10 S1 120.58(12)
C3 C2 C1 121.05(14)
C3 C2 H2 119.5
C1 C2 H2 119.5
C7 C8 C9 122.88(16)
C7 C8 H8 122.7(12)
C9 C8 H8 114.4(13)
C2 C3 C4 121.20(15)
C2 C3 H3 119.4
C4 C3 H3 119.4
C5 C6 C1 120.99(14)
C5 C6 H6 119.5
C1 C6 H6 119.5
O1 C9 C8 124.27(16)
O1 C9 C10 119.91(15)
C8 C9 C10 115.81(14)
C6 C5 C4 120.98(14)
C6 C5 H5 119.5
C4 C5 H5 119.5
C4 C13 H4C 109.5
C4 C13 H4A 109.5
H4C C13 H4A 109.5
C4 C13 H4B 109.5
H4C C13 H4B 109.5
H4A C13 H4B 109.5
C11 C12 N1 116.45(19)
C11 C12 H12 121.8
N1 C12 H12 121.8
C12 C11 S1 109.87(15)
C12 C11 H11 125.1
S1 C11 H11 125.1

loop_
_geom_bond_atom_site_label_1
_geom_bond_atom_site_label_2
_geom_bond_distance
S1 C11 1.689(2)
S1 C10 1.7185(15)
O1 C9 1.219(2)
N1 C10 1.300(2)
N1 C12 1.360(2)
C1 C2 1.390(2)
C1 C6 1.392(2)
C1 C7 1.460(2)
C7 C8 1.322(2)
C7 H7 0.929(19)
C4 C5 1.383(2)
C4 C3 1.388(2)
C4 C13 1.505(2)
C10 C9 1.482(2)
C2 C3 1.376(2)
C2 H2 0.9300
C8 C9 1.465(2)
C8 H8 0.92(2)
C3 H3 0.9300
C6 C5 1.383(2)
C6 H6 0.9300
C5 H5 0.9300
C13 H4C 0.9600
C13 H4A 0.9600
C13 H4B 0.9600
C12 C11 1.346(3)
C12 H12 0.9300
C11 H11 0.9300

loop_
_geom_torsion_atom_site_label_1
_geom_torsion_atom_site_label_2
_geom_torsion_atom_site_label_3
_geom_torsion_atom_site_label_4
_geom_torsion
C2 C1 C7 C8 19.2(2)
C6 C1 C7 C8 -159.68(16)
C12 N1 C10 C9 176.99(16)
C12 N1 C10 S1 -0.58(19)
C11 S1 C10 N1 0.65(14)
C11 S1 C10 C9 -177.02(14)
C6 C1 C2 C3 1.5(2)
C7 C1 C2 C3 -177.40(14)
C1 C7 C8 C9 178.32(14)
C1 C2 C3 C4 0.3(2)
C5 C4 C3 C2 -1.7(2)
C13 C4 C3 C2 179.84(16)
C2 C1 C6 C5 -2.0(2)
C7 C1 C6 C5 177.01(15)
C7 C8 C9 O1 9.7(3)
C7 C8 C9 C10 -169.19(15)
N1 C10 C9 O1 -172.68(16)
S1 C10 C9 O1 4.8(2)
N1 C10 C9 C8 6.3(2)
S1 C10 C9 C8 -176.29(12)
C1 C6 C5 C4 0.6(2)
C3 C4 C5 C6 1.3(2)
C13 C4 C5 C6 179.72(16)
C10 N1 C12 C11 0.2(2)
N1 C12 C11 S1 0.3(2)
C10 S1 C11 C12 -0.52(15)

loop_
_cod_related_entry_id
_cod_related_entry_database
_cod_related_entry_code
1 ChemSpider 30657747
